data_4038731
loop_
_publ_author_name
'Luo, Wenjun'
'Wang, Zhenguo'
'Cao, Xiaohui'
'Liang, Dacheng'
'Wei, Mingjie'
'Yin, Keshu'
'Li, Le'

_publ_section_title
;
 Construction of Benzo-1,2,3-thiazaphosphole Heterocycles by Annulations
 of ortho-Phosphinoarenesulfonyl Fluorides with Trimethylsilyl Azide
;
_journal_name_full 'The Journal of Organic Chemistry'
_journal_paper_doi 10.1021/acs.joc.0c01309
_journal_year 2020
_chemical_absolute_configuration ad
_chemical_formula_moiety 'C21 H20 N O4 P S'
_chemical_formula_sum 'C21 H20 N O4 P S'
_chemical_formula_weight 413.41
_space_group_crystal_system monoclinic
_space_group_IT_number 9
_space_group_name_Hall 'C -2yc'
_space_group_name_H-M_alt 'C 1 c 1'
_atom_sites_solution_hydrogens geom
_atom_sites_solution_primary dual
_audit_creation_date 2020-04-15
_audit_creation_method
;
Olex2 1.2
(compiled 2018.05.29 svn.r3508 for OlexSys, GUI svn.r5506)
;
_cell_angle_alpha 90
_cell_angle_beta 91.493(2)
_cell_angle_gamma 90
_cell_formula_units_Z 4
_cell_length_a 11.6904(2)
_cell_length_b 14.6998(4)
_cell_length_c 11.3235(2)
_cell_measurement_reflns_used 12192
_cell_measurement_temperature 230.00(10)
_cell_measurement_theta_max 30.3170
_cell_measurement_theta_min 3.9220
_cell_volume 1945.24(7)
_computing_cell_refinement 'CrysAlisPro 1.171.39.46 (Rigaku OD, 2018)'
_computing_data_collection 'CrysAlisPro 1.171.39.46 (Rigaku OD, 2018)'
_computing_data_reduction 'CrysAlisPro 1.171.39.46 (Rigaku OD, 2018)'
_computing_molecular_graphics 'Olex2 (Dolomanov et al., 2009)'
_computing_publication_material 'Olex2 (Dolomanov et al., 2009)'
_computing_structure_refinement 'ShelXL (Sheldrick, 2015)'
_computing_structure_solution 'ShelXT (Sheldrick, 2015)'
_diffrn_ambient_environment N~2~
_diffrn_ambient_temperature 230.00(10)
_diffrn_detector 'CCD plate'
_diffrn_detector_area_resol_mean 5.2913
_diffrn_detector_type AtlasS2
_diffrn_measured_fraction_theta_full 0.998
_diffrn_measured_fraction_theta_max 0.941
_diffrn_measurement_details
;
List of Runs (angles in degrees, time in seconds):

  # Type    Start    End  Width  t~exp~   \w     \q     \k     \f   Frames
--------------------------------------------------------------------------
  1  \w    -98.00 -69.00   1.00   15.00    --  -13.71 178.00  90.00   29
  2  \w     45.00  99.00   1.00   15.00    --   14.80 178.00  30.00   54
  3  \w     42.00  80.00   1.00   15.00    --   14.80-178.00 -60.00   38
  4  \w     -1.00  77.00   1.00   15.00    --   14.80  38.00-180.00   78
  5  \w     40.00  98.00   1.00   15.00    --   14.80-178.00 120.00   58
  6  \w    -10.00  25.00   1.00   15.00    --  -13.71 -99.00 120.00   35
  7  \w    -20.00   6.00   1.00   15.00    --   14.80 -38.00 -90.00   26
  8  \w     44.00  71.00   1.00   15.00    --   14.80-178.00-180.00   27
  9  \w     34.00  93.00   1.00   15.00    --   14.80  19.00-120.00   59
 10  \w      8.00  88.00   1.00   15.00    --   14.80  38.00 -60.00   80
 11  \w    -84.00 -59.00   1.00   10.00    --  -13.71 147.00-119.93   25
 12  \w    -72.00 -47.00   1.00   10.00    --  -13.71 128.00 161.74   25
 13  \w    -86.00 -61.00   1.00   10.00    --  -13.71 150.00  13.98   25
 14  \w     22.00  67.00   1.00   10.00    --   14.80  38.00 120.00   45
 15  \w     -6.00  43.00   1.00   10.00    --   14.80 -57.00 120.00   49
 16  \w    -43.00  -9.00   1.00   10.00    --   14.80 -57.00 120.00   34
 17  \w     -8.00  87.00   1.00   10.00    --   14.80  38.00  60.00   95
;
_diffrn_measurement_device 'four-circle diffractometer'
_diffrn_measurement_device_type 'SuperNova, Dual, Mo at home/near, AtlasS2'
_diffrn_measurement_method '\w scans'
_diffrn_orient_matrix_type 'CrysAlisPro convention (1999,Acta A55,543-557)'
_diffrn_orient_matrix_UB_11 0.0303304000
_diffrn_orient_matrix_UB_12 0.0138541000
_diffrn_orient_matrix_UB_13 0.0519981000
_diffrn_orient_matrix_UB_21 0.0453481000
_diffrn_orient_matrix_UB_22 -0.0298979000
_diffrn_orient_matrix_UB_23 -0.0138096000
_diffrn_orient_matrix_UB_31 0.0265520000
_diffrn_orient_matrix_UB_32 0.0352645000
_diffrn_orient_matrix_UB_33 -0.0321329000
_diffrn_radiation_monochromator mirror
_diffrn_radiation_probe x-ray
_diffrn_radiation_type MoK\a
_diffrn_radiation_wavelength 0.71073
_diffrn_reflns_av_R_equivalents 0.0280
_diffrn_reflns_av_unetI/netI 0.0245
_diffrn_reflns_Laue_measured_fraction_full 0.998
_diffrn_reflns_Laue_measured_fraction_max 0.941
_diffrn_reflns_limit_h_max 16
_diffrn_reflns_limit_h_min -16
_diffrn_reflns_limit_k_max 20
_diffrn_reflns_limit_k_min -21
_diffrn_reflns_limit_l_max 16
_diffrn_reflns_limit_l_min -16
_diffrn_reflns_number 20033
_diffrn_reflns_point_group_measured_fraction_full 0.998
_diffrn_reflns_point_group_measured_fraction_max 0.900
_diffrn_reflns_theta_full 25.242
_diffrn_reflns_theta_max 30.866
_diffrn_reflns_theta_min 3.305
_diffrn_source 'micro-focus sealed X-ray tube'
_diffrn_source_type 'SuperNova (Mo) X-ray Source'
_exptl_absorpt_coefficient_mu 0.277
_exptl_absorpt_correction_T_max 1.00000
_exptl_absorpt_correction_T_min 0.40132
_exptl_absorpt_correction_type multi-scan
_exptl_absorpt_process_details
;
CrysAlisPro 1.171.39.46 (Rigaku Oxford Diffraction, 2018)
Empirical absorption correction using spherical harmonics,
 implemented in SCALE3 ABSPACK scaling algorithm.
;
_exptl_crystal_colour colourless
_exptl_crystal_colour_primary colourless
_exptl_crystal_density_diffrn 1.412
_exptl_crystal_description block
_exptl_crystal_F_000 864
_exptl_crystal_size_max 0.8
_exptl_crystal_size_mid 0.4
_exptl_crystal_size_min 0.3
_refine_diff_density_max 0.279
_refine_diff_density_min -0.178
_refine_diff_density_rms 0.041
_refine_ls_abs_structure_details
;
 Flack x determined using 2340 quotients [(I+)-(I-)]/[(I+)+(I-)]
 (Parsons, Flack and Wagner, Acta Cryst. B69 (2013) 249-259).
;
_refine_ls_abs_structure_Flack -0.012(19)
_refine_ls_extinction_method none
_refine_ls_goodness_of_fit_ref 1.047
_refine_ls_hydrogen_treatment constr
_refine_ls_matrix_type full
_refine_ls_number_parameters 256
_refine_ls_number_reflns 5525
_refine_ls_number_restraints 2
_refine_ls_restrained_S_all 1.047
_refine_ls_R_factor_all 0.0366
_refine_ls_R_factor_gt 0.0324
_refine_ls_shift/su_max 0.001
_refine_ls_shift/su_mean 0.000
_refine_ls_structure_factor_coef Fsqd
_refine_ls_weighting_details 'w=1/[\s^2^(Fo^2^)+(0.0499P)^2^+0.3918P] where P=(Fo^2^+2Fc^2^)/3'
_refine_ls_weighting_scheme calc
_refine_ls_wR_factor_gt 0.0822
_refine_ls_wR_factor_ref 0.0865
_reflns_Friedel_coverage 0.908
_reflns_Friedel_fraction_full 0.998
_reflns_Friedel_fraction_max 0.858
_reflns_number_gt 5176
_reflns_number_total 5525
_reflns_threshold_expression 'I > 2\s(I)'
_cod_data_source_file jo0c01309_si_002.cif
_cod_data_source_block a19101002a0053
_cod_database_code 4038731
_shelx_shelxl_version_number 2014/7
_chemical_oxdiff_formula 'C H O N P S'
_chemical_oxdiff_usercomment MeOPh-PN
_shelx_space_group_comment
;
The symmetry employed for this shelxl refinement is uniquely defined
by the following loop, which should always be used as a source of
symmetry information in preference to the above space-group names.
They are only intended as comments.
;
_shelx_estimated_absorpt_t_max 0.922
_shelx_estimated_absorpt_t_min 0.809
_reflns_odcompleteness_completeness 99.79
_reflns_odcompleteness_iscentric 1
_reflns_odcompleteness_theta 27.82
_olex2_refinement_description
;
1. Fixed Uiso
 At 1.2 times of:
  All C(H) groups
 At 1.5 times of:
  All C(H,H,H) groups
2.a Aromatic/amide H refined with riding coordinates:
 C12(H12), C3(H3), C13(H13), C4(H4), C11(H11), C19(H19), C5(H5), C18(H18),
 C6(H6), C17(H17), C10(H10)
2.b Idealised Me refined as rotating group:
 C8(H8A,H8B,H8C), C1(H1A,H1B,H1C), C15(H15A,H15B,H15C)
;
_olex2_submission_special_instructions 'No special instructions were received'
_oxdiff_exptl_absorpt_empirical_details
;
Empirical correction (ABSPACK) includes:
- Absorption correction using spherical harmonics
- Frame scaling
;
_oxdiff_exptl_absorpt_empirical_full_max 4.269
_oxdiff_exptl_absorpt_empirical_full_min 0.602

loop_
_space_group_symop_operation_xyz
'x, y, z'
'x, -y, z+1/2'
'x+1/2, y+1/2, z'
'x+1/2, -y+1/2, z+1/2'

loop_
_atom_site_label
_atom_site_type_symbol
_atom_site_fract_x
_atom_site_fract_y
_atom_site_fract_z
_atom_site_U_iso_or_equiv
_atom_site_adp_type
_atom_site_occupancy
_atom_site_site_symmetry_order
_atom_site_calc_flag
_atom_site_refinement_flags_posn
_atom_site_refinement_flags_adp
_atom_site_refinement_flags_occupancy
_atom_site_disorder_assembly
_atom_site_disorder_group
S1 S 0.65205(4) 0.80057(4) 0.76780(5) 0.03337(13) Uani 1 1 d . . . . .
P1 P 0.54099(5) 0.74531(4) 0.57054(5) 0.02840(12) Uani 1 1 d . . . . .
O3 O 0.72256(17) 0.88037(15) 0.76973(19) 0.0498(5) Uani 1 1 d . . . . .
O2 O 0.41919(16) 0.36031(11) 0.48250(16) 0.0402(4) Uani 1 1 d . . . . .
O1 O 0.56625(18) 0.94485(14) 0.11775(16) 0.0462(4) Uani 1 1 d . . . . .
O4 O 0.6712(2) 0.74054(18) 0.8663(2) 0.0570(6) Uani 1 1 d . . . . .
N1 N 0.65872(17) 0.74839(15) 0.64591(19) 0.0360(4) Uani 1 1 d . . . . .
C2 C 0.5667(2) 0.89818(15) 0.2208(2) 0.0345(5) Uani 1 1 d . . . . .
C9 C 0.44677(18) 0.44757(15) 0.5086(2) 0.0308(4) Uani 1 1 d . . . . .
C21 C 0.44467(18) 0.80357(14) 0.66578(19) 0.0286(4) Uani 1 1 d . . . . .
C12 C 0.4466(2) 0.60177(15) 0.4388(2) 0.0342(5) Uani 1 1 d . . . . .
H12 H 0.4291 0.6444 0.3791 0.041 Uiso 1 1 calc R . . . .
C20 C 0.50544(18) 0.83405(16) 0.76511(19) 0.0301(4) Uani 1 1 d . . . . .
C14 C 0.49901(19) 0.63036(15) 0.54375(19) 0.0293(4) Uani 1 1 d . . . . .
C3 C 0.4591(2) 0.87897(17) 0.2655(2) 0.0367(5) Uani 1 1 d . . . . .
H3 H 0.3927 0.8982 0.2240 0.044 Uiso 1 1 calc R . . . .
C13 C 0.5225(2) 0.56705(17) 0.6320(2) 0.0371(5) Uani 1 1 d . . . . .
H13 H 0.5565 0.5861 0.7039 0.045 Uiso 1 1 calc R . . . .
C7 C 0.54806(19) 0.80349(14) 0.4328(2) 0.0287(4) Uani 1 1 d . . . . .
C4 C 0.6639(2) 0.86916(18) 0.2814(2) 0.0399(5) Uani 1 1 d . . . . .
H4 H 0.7365 0.8812 0.2511 0.048 Uiso 1 1 calc R . . . .
C11 C 0.4963(2) 0.47597(16) 0.6150(2) 0.0372(5) Uani 1 1 d . . . . .
H11 H 0.5121 0.4336 0.6754 0.045 Uiso 1 1 calc R . . . .
C19 C 0.3285(2) 0.82249(18) 0.6535(2) 0.0373(5) Uani 1 1 d . . . . .
H19 H 0.2858 0.8019 0.5873 0.045 Uiso 1 1 calc R . . . .
C5 C 0.4497(2) 0.83184(17) 0.3703(2) 0.0351(5) Uani 1 1 d . . . . .
H5 H 0.3770 0.8188 0.3997 0.042 Uiso 1 1 calc R . . . .
C8 C 0.4466(3) 0.29243(17) 0.5701(3) 0.0446(6) Uani 1 1 d . . . . .
H8A H 0.4151 0.2343 0.5450 0.067 Uiso 1 1 calc GR . . . .
H8B H 0.4140 0.3098 0.6448 0.067 Uiso 1 1 calc GR . . . .
H8C H 0.5290 0.2874 0.5798 0.067 Uiso 1 1 calc GR . . . .
C18 C 0.4536(2) 0.88460(17) 0.8519(2) 0.0367(5) Uani 1 1 d . . . . .
H18 H 0.4964 0.9053 0.9180 0.044 Uiso 1 1 calc R . . . .
C6 C 0.6545(2) 0.82218(18) 0.3869(2) 0.0380(5) Uani 1 1 d . . . . .
H6 H 0.7211 0.8028 0.4279 0.046 Uiso 1 1 calc R . . . .
C17 C 0.2771(2) 0.8723(2) 0.7410(3) 0.0443(6) Uani 1 1 d . . . . .
H17 H 0.1985 0.8849 0.7333 0.053 Uiso 1 1 calc R . . . .
C10 C 0.4201(2) 0.51100(17) 0.4214(2) 0.0364(5) Uani 1 1 d . . . . .
H10 H 0.3839 0.4922 0.3505 0.044 Uiso 1 1 calc R . . . .
C1 C 0.6759(3) 0.9618(2) 0.0658(3) 0.0552(8) Uani 1 1 d . . . . .
H1A H 0.6645 0.9940 -0.0084 0.083 Uiso 1 1 calc GR . . . .
H1B H 0.7139 0.9043 0.0515 0.083 Uiso 1 1 calc GR . . . .
H1C H 0.7228 0.9984 0.1194 0.083 Uiso 1 1 calc GR . . . .
C15 C 0.2798(3) 0.9582(3) 0.9352(4) 0.0624(9) Uani 1 1 d . . . . .
H15A H 0.3373 0.9869 0.9860 0.094 Uiso 1 1 calc GR . . . .
H15B H 0.2334 0.9177 0.9818 0.094 Uiso 1 1 calc GR . . . .
H15C H 0.2313 1.0046 0.8990 0.094 Uiso 1 1 calc GR . . . .
C16 C 0.3376(2) 0.90446(17) 0.8401(2) 0.0401(5) Uani 1 1 d . . . . .

loop_
_atom_site_aniso_label
_atom_site_aniso_U_11
_atom_site_aniso_U_22
_atom_site_aniso_U_33
_atom_site_aniso_U_23
_atom_site_aniso_U_13
_atom_site_aniso_U_12
S1 0.0244(2) 0.0467(3) 0.0287(2) -0.0003(2) -0.00653(18) -0.0013(2)
P1 0.0233(2) 0.0326(3) 0.0290(2) -0.0027(2) -0.00419(18) -0.0013(2)
O3 0.0359(9) 0.0630(12) 0.0501(11) -0.0149(9) -0.0052(8) -0.0136(9)
O2 0.0450(10) 0.0311(8) 0.0440(10) -0.0014(7) -0.0076(8) -0.0008(7)
O1 0.0513(11) 0.0536(11) 0.0336(9) 0.0058(8) 0.0020(8) -0.0103(9)
O4 0.0422(11) 0.0862(16) 0.0425(11) 0.0203(10) -0.0032(9) 0.0155(10)
N1 0.0230(8) 0.0474(12) 0.0372(10) -0.0098(9) -0.0056(8) 0.0027(8)
C2 0.0439(13) 0.0316(10) 0.0280(10) -0.0063(9) 0.0027(9) -0.0066(9)
C9 0.0266(10) 0.0318(10) 0.0338(11) -0.0015(8) -0.0009(8) 0.0023(8)
C21 0.0264(10) 0.0306(10) 0.0287(10) 0.0003(8) -0.0021(8) -0.0025(8)
C12 0.0367(11) 0.0351(11) 0.0303(10) 0.0035(8) -0.0095(9) -0.0009(9)
C20 0.0258(9) 0.0342(10) 0.0302(10) 0.0015(8) -0.0016(8) -0.0015(8)
C14 0.0264(9) 0.0314(10) 0.0298(10) -0.0015(8) -0.0030(8) -0.0006(8)
C3 0.0351(11) 0.0389(11) 0.0360(11) 0.0026(9) -0.0016(9) 0.0009(9)
C13 0.0424(12) 0.0383(12) 0.0299(11) -0.0004(9) -0.0120(9) -0.0026(10)
C7 0.0286(10) 0.0273(10) 0.0301(10) -0.0017(8) -0.0019(8) -0.0032(8)
C4 0.0332(12) 0.0495(13) 0.0373(13) -0.0049(11) 0.0059(10) -0.0096(10)
C11 0.0421(13) 0.0341(11) 0.0349(11) 0.0060(9) -0.0107(10) 0.0005(9)
C19 0.0265(10) 0.0453(12) 0.0398(12) 0.0007(10) -0.0056(9) -0.0009(9)
C5 0.0271(10) 0.0424(12) 0.0359(12) 0.0030(9) 0.0012(9) 0.0022(9)
C8 0.0494(15) 0.0337(12) 0.0503(15) 0.0036(10) -0.0039(12) 0.0013(11)
C18 0.0379(12) 0.0401(12) 0.0321(11) -0.0022(9) 0.0015(9) -0.0047(9)
C6 0.0271(10) 0.0465(12) 0.0403(13) -0.0037(10) -0.0020(9) -0.0039(9)
C17 0.0269(11) 0.0526(15) 0.0536(15) 0.0007(12) 0.0046(10) 0.0059(10)
C10 0.0396(12) 0.0378(11) 0.0313(11) -0.0017(9) -0.0103(9) -0.0031(9)
C1 0.0646(19) 0.0639(18) 0.0377(14) 0.0006(12) 0.0103(13) -0.0234(16)
C15 0.0552(18) 0.068(2) 0.065(2) -0.0145(17) 0.0224(16) 0.0023(15)
C16 0.0378(12) 0.0399(12) 0.0430(13) -0.0021(10) 0.0087(10) 0.0008(10)

loop_
_atom_type_symbol
_atom_type_description
_atom_type_scat_dispersion_real
_atom_type_scat_dispersion_imag
_atom_type_scat_source
C C 0.0033 0.0016 'International Tables Vol C Tables 4.2.6.8 and 6.1.1.4'
H H 0.0000 0.0000 'International Tables Vol C Tables 4.2.6.8 and 6.1.1.4'
N N 0.0061 0.0033 'International Tables Vol C Tables 4.2.6.8 and 6.1.1.4'
O O 0.0106 0.0060 'International Tables Vol C Tables 4.2.6.8 and 6.1.1.4'
P P 0.1023 0.0942 'International Tables Vol C Tables 4.2.6.8 and 6.1.1.4'
S S 0.1246 0.1234 'International Tables Vol C Tables 4.2.6.8 and 6.1.1.4'

loop_
_geom_angle_atom_site_label_1
_geom_angle_atom_site_label_2
_geom_angle_atom_site_label_3
_geom_angle
_geom_angle_site_symmetry_1
_geom_angle_site_symmetry_3
_geom_angle_publ_flag
O3 S1 O4 114.41(14) . . ?
O3 S1 N1 111.62(12) . . ?
O3 S1 C20 109.06(12) . . ?
O4 S1 N1 111.69(14) . . ?
O4 S1 C20 108.27(12) . . ?
N1 S1 C20 100.84(11) . . ?
N1 P1 C21 102.13(10) . . ?
N1 P1 C14 110.27(11) . . ?
N1 P1 C7 113.20(11) . . ?
C14 P1 C21 112.32(10) . . ?
C7 P1 C21 109.91(10) . . ?
C7 P1 C14 108.94(10) . . ?
C9 O2 C8 117.35(19) . . ?
C2 O1 C1 117.0(2) . . ?
S1 N1 P1 114.67(12) . . ?
O1 C2 C3 115.5(2) . . ?
O1 C2 C4 124.7(2) . . ?
C4 C2 C3 119.7(2) . . ?
O2 C9 C11 124.5(2) . . ?
O2 C9 C10 115.7(2) . . ?
C11 C9 C10 119.8(2) . . ?
C20 C21 P1 108.94(16) . . ?
C20 C21 C19 119.6(2) . . ?
C19 C21 P1 131.42(18) . . ?
C14 C12 H12 119.8 . . ?
C10 C12 H12 119.8 . . ?
C10 C12 C14 120.4(2) . . ?
C21 C20 S1 113.33(17) . . ?
C18 C20 S1 125.06(19) . . ?
C18 C20 C21 121.6(2) . . ?
C12 C14 P1 123.08(17) . . ?
C13 C14 P1 117.68(17) . . ?
C13 C14 C12 119.2(2) . . ?
C2 C3 H3 119.8 . . ?
C5 C3 C2 120.3(2) . . ?
C5 C3 H3 119.8 . . ?
C14 C13 H13 119.7 . . ?
C11 C13 C14 120.6(2) . . ?
C11 C13 H13 119.7 . . ?
C5 C7 P1 121.97(18) . . ?
C6 C7 P1 118.99(19) . . ?
C6 C7 C5 119.0(2) . . ?
C2 C4 H4 120.0 . . ?
C2 C4 C6 120.0(2) . . ?
C6 C4 H4 120.0 . . ?
C9 C11 H11 120.1 . . ?
C13 C11 C9 119.8(2) . . ?
C13 C11 H11 120.1 . . ?
C21 C19 H19 120.8 . . ?
C17 C19 C21 118.4(2) . . ?
C17 C19 H19 120.8 . . ?
C3 C5 C7 120.1(2) . . ?
C3 C5 H5 119.9 . . ?
C7 C5 H5 119.9 . . ?
O2 C8 H8A 109.5 . . ?
O2 C8 H8B 109.5 . . ?
O2 C8 H8C 109.5 . . ?
H8A C8 H8B 109.5 . . ?
H8A C8 H8C 109.5 . . ?
H8B C8 H8C 109.5 . . ?
C20 C18 H18 120.4 . . ?
C20 C18 C16 119.2(2) . . ?
C16 C18 H18 120.4 . . ?
C7 C6 H6 119.6 . . ?
C4 C6 C7 120.8(2) . . ?
C4 C6 H6 119.6 . . ?
C19 C17 H17 118.8 . . ?
C19 C17 C16 122.5(2) . . ?
C16 C17 H17 118.8 . . ?
C9 C10 H10 119.9 . . ?
C12 C10 C9 120.1(2) . . ?
C12 C10 H10 119.9 . . ?
O1 C1 H1A 109.5 . . ?
O1 C1 H1B 109.5 . . ?
O1 C1 H1C 109.5 . . ?
H1A C1 H1B 109.5 . . ?
H1A C1 H1C 109.5 . . ?
H1B C1 H1C 109.5 . . ?
H15A C15 H15B 109.5 . . ?
H15A C15 H15C 109.5 . . ?
H15B C15 H15C 109.5 . . ?
C16 C15 H15A 109.5 . . ?
C16 C15 H15B 109.5 . . ?
C16 C15 H15C 109.5 . . ?
C18 C16 C17 118.6(2) . . ?
C18 C16 C15 119.7(3) . . ?
C17 C16 C15 121.7(3) . . ?

loop_
_geom_bond_atom_site_label_1
_geom_bond_atom_site_label_2
_geom_bond_distance
_geom_bond_site_symmetry_2
_geom_bond_publ_flag
S1 O3 1.434(2) . ?
S1 O4 1.435(2) . ?
S1 N1 1.583(2) . ?
S1 C20 1.783(2) . ?
P1 N1 1.601(2) . ?
P1 C21 1.797(2) . ?
P1 C14 1.783(2) . ?
P1 C7 1.783(2) . ?
O2 C9 1.353(3) . ?
O2 C8 1.437(3) . ?
O1 C2 1.354(3) . ?
O1 C1 1.446(4) . ?
C2 C3 1.397(3) . ?
C2 C4 1.379(4) . ?
C9 C11 1.387(3) . ?
C9 C10 1.388(3) . ?
C21 C20 1.389(3) . ?
C21 C19 1.390(3) . ?
C12 H12 0.9400 . ?
C12 C14 1.388(3) . ?
C12 C10 1.383(3) . ?
C20 C18 1.384(3) . ?
C14 C13 1.388(3) . ?
C3 H3 0.9400 . ?
C3 C5 1.382(3) . ?
C13 H13 0.9400 . ?
C13 C11 1.386(3) . ?
C7 C5 1.398(3) . ?
C7 C6 1.389(3) . ?
C4 H4 0.9400 . ?
C4 C6 1.387(4) . ?
C11 H11 0.9400 . ?
C19 H19 0.9400 . ?
C19 C17 1.381(4) . ?
C5 H5 0.9400 . ?
C8 H8A 0.9700 . ?
C8 H8B 0.9700 . ?
C8 H8C 0.9700 . ?
C18 H18 0.9400 . ?
C18 C16 1.391(4) . ?
C6 H6 0.9400 . ?
C17 H17 0.9400 . ?
C17 C16 1.393(4) . ?
C10 H10 0.9400 . ?
C1 H1A 0.9700 . ?
C1 H1B 0.9700 . ?
C1 H1C 0.9700 . ?
C15 H15A 0.9700 . ?
C15 H15B 0.9700 . ?
C15 H15C 0.9700 . ?
C15 C16 1.510(4) . ?
